data_1569577
loop_
_publ_author_name
'Ortiz-Rodr&#xed;guez, Luis A'
'Fang, Ye-Guang'
'Niogret, Germain'
'Hadidi, Kaivin'
'Hoehn, Sean J.'
'Folkwein, Heather J.'
'Jockusch, Steffen'
'Tor, Yitzhak'
'Cui, Ganglong'
'Levi, Liraz'
'Crespo-Hern&#xe1;ndez, Carlos E'

_publ_section_title
;
 Thieno[3,4-<i>d</i>]pyrimidin-4(3<i>H</i>)-thione: an effective,
 oxygenation independent, heavy-atom-free photosensitizer for cancer
 cells.
;
_journal_issue 33
_journal_name_full 'Chemical science'
_journal_page_first 8831
_journal_page_last 8841
_journal_paper_doi 10.1039/d3sc02592f
_journal_volume 14
_journal_year 2023
_chemical_formula_moiety 'C6 H4 N2 O S'
_chemical_formula_sum 'C6 H4 N2 O S'
_chemical_formula_weight 152.17
_space_group_crystal_system monoclinic
_space_group_IT_number 14
_space_group_name_Hall '-P 2yn'
_space_group_name_H-M_alt 'P 1 21/n 1'
_atom_sites_solution_hydrogens mixed
_atom_sites_solution_primary dual
_audit_creation_date 2019-05-30
_audit_creation_method
;
Olex2 1.2
(compiled 2018.05.29 svn.r3508 for OlexSys, GUI svn.r5506)
;
_audit_update_record
;
2021-06-23 deposited with the CCDC.	2023-07-25 downloaded from the CCDC.
;
_cell_angle_alpha 90
_cell_angle_beta 102.809(5)
_cell_angle_gamma 90
_cell_formula_units_Z 8
_cell_length_a 13.0765(12)
_cell_length_b 3.7722(4)
_cell_length_c 25.105(2)
_cell_measurement_reflns_used 1841
_cell_measurement_temperature 100(2)
_cell_measurement_theta_max 26.35
_cell_measurement_theta_min 3.20
_cell_volume 1207.5(2)
_computing_cell_refinement 'SAINT V8.38A (?, 2016)'
_computing_data_reduction 'SAINT V8.38A (?, 2016)'
_computing_molecular_graphics 'Olex2 (Dolomanov et al., 2009)'
_computing_publication_material 'Olex2 (Dolomanov et al., 2009)'
_computing_structure_refinement 'XL (Sheldrick, 2008)'
_computing_structure_solution 'ShelXT (Sheldrick, 2015)'
_diffrn_ambient_temperature 100.0
_diffrn_measured_fraction_theta_full 0.995
_diffrn_measured_fraction_theta_max 0.996
_diffrn_measurement_device_type 'Bruker APEX-II CCD'
_diffrn_measurement_method '\f and \w scans'
_diffrn_radiation_type MoK\a
_diffrn_radiation_wavelength 0.71073
_diffrn_reflns_av_R_equivalents 0.0471
_diffrn_reflns_av_unetI/netI 0.0584
_diffrn_reflns_Laue_measured_fraction_full 0.995
_diffrn_reflns_Laue_measured_fraction_max 0.996
_diffrn_reflns_limit_h_max 16
_diffrn_reflns_limit_h_min -16
_diffrn_reflns_limit_k_max 4
_diffrn_reflns_limit_k_min -4
_diffrn_reflns_limit_l_max 31
_diffrn_reflns_limit_l_min -31
_diffrn_reflns_number 7242
_diffrn_reflns_point_group_measured_fraction_full 0.995
_diffrn_reflns_point_group_measured_fraction_max 0.996
_diffrn_reflns_theta_full 25.242
_diffrn_reflns_theta_max 26.361
_diffrn_reflns_theta_min 1.629
_diffrn_standards_number 0
_exptl_absorpt_coefficient_mu 0.447
_exptl_absorpt_correction_T_max 0.4908
_exptl_absorpt_correction_T_min 0.4178
_exptl_absorpt_correction_type multi-scan
_exptl_absorpt_process_details
'SADABS-2016/2 (Bruker,2016/2) was used for absorption correction. wR2(int) was 0.1067 before and 0.0421 after correction. The Ratio of minimum to maximum transmission is 0.8513. The \l/2 correction factor is Not present.'
_exptl_crystal_colour 'clear colourless'
_exptl_crystal_colour_lustre clear
_exptl_crystal_colour_primary colourless
_exptl_crystal_density_diffrn 1.674
_exptl_crystal_description needle
_exptl_crystal_F_000 624
_exptl_crystal_size_max 0.3
_exptl_crystal_size_mid 0.1
_exptl_crystal_size_min 0.05
_refine_diff_density_max 0.345
_refine_diff_density_min -0.278
_refine_diff_density_rms 0.074
_refine_ls_extinction_method none
_refine_ls_goodness_of_fit_ref 1.049
_refine_ls_hydrogen_treatment mixed
_refine_ls_matrix_type full
_refine_ls_number_parameters 190
_refine_ls_number_reflns 2454
_refine_ls_number_restraints 2
_refine_ls_restrained_S_all 1.049
_refine_ls_R_factor_all 0.0734
_refine_ls_R_factor_gt 0.0462
_refine_ls_shift/su_max 0.001
_refine_ls_shift/su_mean 0.000
_refine_ls_structure_factor_coef Fsqd
_refine_ls_weighting_details 'w=1/[\s^2^(Fo^2^)+(0.0364P)^2^+0.7216P] where P=(Fo^2^+2Fc^2^)/3'
_refine_ls_weighting_scheme calc
_refine_ls_wR_factor_gt 0.0870
_refine_ls_wR_factor_ref 0.0948
_reflns_Friedel_coverage 0.000
_reflns_number_gt 1804
_reflns_number_total 2454
_reflns_threshold_expression 'I > 2\s(I)'
_cod_data_source_file d3sc02592f2.cif
_cod_data_source_block tor_thinb
_cod_depositor_comments 'Adding full bibliography for 1569577--1569578.cif.'
_cod_database_code 1569577
_shelx_shelxl_version_number 2017/1
_shelx_space_group_comment
;
The symmetry employed for this shelxl refinement is uniquely defined
by the following loop, which should always be used as a source of
symmetry information in preference to the above space-group names.
They are only intended as comments.
;
_shelx_estimated_absorpt_t_max 0.978
_shelx_estimated_absorpt_t_min 0.877
_olex2_refinement_description
;
1. Fixed Uiso
 At 1.2 times of:
  All C(H) groups, All N(H) groups
2. Restrained distances
 N1-H1 = N1'-H1'
 0.88 with sigma of 0.02
3.a Aromatic/amide H refined with riding coordinates:
 C4(H4), C6(H6), C1'(H1'A), C4'(H4'), C6'(H6')
;
_olex2_submission_special_instructions 'No special instructions were received'

loop_
_space_group_symop_operation_xyz
'x, y, z'
'-x+1/2, y+1/2, -z+1/2'
'-x, -y, -z'
'x-1/2, -y-1/2, z-1/2'

loop_
_atom_site_label
_atom_site_type_symbol
_atom_site_fract_x
_atom_site_fract_y
_atom_site_fract_z
_atom_site_U_iso_or_equiv
_atom_site_adp_type
_atom_site_occupancy
_atom_site_site_symmetry_order
_atom_site_calc_flag
_atom_site_refinement_flags_posn
_atom_site_refinement_flags_adp
_atom_site_refinement_flags_occupancy
_atom_site_disorder_assembly
_atom_site_disorder_group
S1 S -0.02614(5) 0.0056(2) 0.37322(3) 0.01636(18) Uani 1 1 d . . . . .
O1 O 0.17420(15) 0.4006(5) 0.53986(7) 0.0180(5) Uani 1 1 d . . . . .
N1 N 0.30194(18) 0.1393(6) 0.50483(9) 0.0152(5) Uani 1 1 d D . . . .
H1 H 0.3511(18) 0.215(7) 0.5316(9) 0.018 Uiso 1 1 d DR . . . .
N2 N 0.27596(17) -0.1393(6) 0.41842(9) 0.0155(5) Uani 1 1 d . . . . .
C1 C 0.0220(2) 0.1662(7) 0.43752(10) 0.0140(6) Uani 1 1 d . . . . .
H1A H -0.027(2) 0.283(8) 0.4555(11) 0.017 Uiso 1 1 d R . . . .
C2 C 0.1281(2) 0.1181(7) 0.45257(10) 0.0127(6) Uani 1 1 d . . . . .
C3 C 0.1985(2) 0.2343(7) 0.50277(10) 0.0138(6) Uani 1 1 d . . . . .
C4 C 0.3346(2) -0.0389(7) 0.46422(10) 0.0154(6) Uani 1 1 d . . . . .
H4 H 0.407178 -0.093842 0.470282 0.018 Uiso 1 1 calc R . . . .
C5 C 0.1698(2) -0.0540(7) 0.41100(10) 0.0141(6) Uani 1 1 d . . . . .
C6 C 0.0943(2) -0.1259(7) 0.36474(10) 0.0150(6) Uani 1 1 d . . . . .
H6 H 0.107188 -0.233384 0.332638 0.018 Uiso 1 1 calc R . . . .
S1' S 0.30061(5) 0.9684(2) 0.69789(3) 0.01666(19) Uani 1 1 d . . . . .
O1' O 0.47505(14) 0.4468(5) 0.57472(7) 0.0192(5) Uani 1 1 d . . . . .
N1' N 0.61140(17) 0.5292(7) 0.64714(8) 0.0153(5) Uani 1 1 d D . . . .
H1' H 0.6515(19) 0.432(7) 0.6279(10) 0.018 Uiso 1 1 d DR . . . .
N2' N 0.60347(18) 0.8082(6) 0.73099(9) 0.0168(5) Uani 1 1 d . . . . .
C1' C 0.3386(2) 0.7781(7) 0.64404(10) 0.0164(6) Uani 1 1 d . . . . .
H1'A H 0.292596 0.717894 0.610363 0.020 Uiso 1 1 calc R . . . .
C2' C 0.4451(2) 0.7234(7) 0.65602(10) 0.0136(6) Uani 1 1 d . . . . .
C3' C 0.5079(2) 0.5565(7) 0.62180(10) 0.0140(6) Uani 1 1 d . . . . .
C4' C 0.6541(2) 0.6552(7) 0.69871(10) 0.0157(6) Uani 1 1 d . . . . .
H4' H 0.727613 0.627108 0.711755 0.019 Uiso 1 1 calc R . . . .
C5' C 0.4954(2) 0.8411(7) 0.70988(10) 0.0139(6) Uani 1 1 d . . . . .
C6' C 0.4247(2) 0.9800(8) 0.73707(10) 0.0158(6) Uani 1 1 d . . . . .
H6' H 0.442637 1.071139 0.773222 0.019 Uiso 1 1 calc R . . . .

loop_
_atom_site_aniso_label
_atom_site_aniso_U_11
_atom_site_aniso_U_22
_atom_site_aniso_U_33
_atom_site_aniso_U_23
_atom_site_aniso_U_13
_atom_site_aniso_U_12
S1 0.0152(4) 0.0201(4) 0.0126(3) 0.0003(3) 0.0007(3) 0.0008(3)
O1 0.0197(11) 0.0235(12) 0.0112(9) -0.0062(8) 0.0041(8) 0.0023(9)
N1 0.0126(13) 0.0217(14) 0.0112(11) -0.0036(10) 0.0021(9) -0.0010(11)
N2 0.0130(13) 0.0194(13) 0.0145(11) 0.0007(10) 0.0039(10) 0.0024(10)
C1 0.0171(16) 0.0136(15) 0.0120(13) 0.0022(11) 0.0046(11) 0.0016(12)
C2 0.0162(15) 0.0122(15) 0.0109(12) 0.0018(10) 0.0057(11) 0.0011(12)
C3 0.0134(15) 0.0152(15) 0.0133(12) 0.0040(12) 0.0041(11) 0.0012(12)
C4 0.0135(14) 0.0174(16) 0.0167(13) 0.0009(12) 0.0063(11) 0.0027(13)
C5 0.0158(15) 0.0133(15) 0.0148(13) 0.0023(11) 0.0066(11) -0.0007(12)
C6 0.0195(16) 0.0154(15) 0.0110(12) 0.0019(11) 0.0054(11) 0.0006(12)
S1' 0.0181(4) 0.0189(4) 0.0144(3) -0.0016(3) 0.0065(3) 0.0021(3)
O1' 0.0173(11) 0.0291(12) 0.0111(9) -0.0064(9) 0.0030(8) -0.0020(9)
N1' 0.0142(12) 0.0213(14) 0.0116(10) -0.0025(10) 0.0058(9) 0.0020(11)
N2' 0.0198(14) 0.0175(13) 0.0139(11) -0.0006(10) 0.0051(10) 0.0018(11)
C1' 0.0196(16) 0.0171(16) 0.0127(13) -0.0002(12) 0.0042(11) -0.0015(13)
C2' 0.0170(16) 0.0134(15) 0.0115(13) 0.0022(11) 0.0055(11) 0.0006(12)
C3' 0.0180(15) 0.0115(15) 0.0135(13) 0.0017(11) 0.0056(11) -0.0030(12)
C4' 0.0161(15) 0.0182(16) 0.0113(13) 0.0001(11) -0.0002(11) -0.0009(12)
C5' 0.0195(16) 0.0117(15) 0.0098(12) 0.0019(10) 0.0020(11) 0.0008(12)
C6' 0.0212(15) 0.0155(15) 0.0115(12) -0.0007(12) 0.0052(11) 0.0030(13)

loop_
_atom_type_symbol
_atom_type_description
_atom_type_scat_dispersion_real
_atom_type_scat_dispersion_imag
_atom_type_scat_source
C C 0.0033 0.0016 'International Tables Vol C Tables 4.2.6.8 and 6.1.1.4'
H H 0.0000 0.0000 'International Tables Vol C Tables 4.2.6.8 and 6.1.1.4'
N N 0.0061 0.0033 'International Tables Vol C Tables 4.2.6.8 and 6.1.1.4'
O O 0.0106 0.0060 'International Tables Vol C Tables 4.2.6.8 and 6.1.1.4'
S S 0.1246 0.1234 'International Tables Vol C Tables 4.2.6.8 and 6.1.1.4'

loop_
_geom_angle_atom_site_label_1
_geom_angle_atom_site_label_2
_geom_angle_atom_site_label_3
_geom_angle
_geom_angle_site_symmetry_1
_geom_angle_site_symmetry_3
_geom_angle_publ_flag
C1 S1 C6 93.68(13) . . ?
C3 N1 H1 119.3(19) . . ?
C4 N1 H1 116.1(19) . . ?
C4 N1 C3 124.2(2) . . ?
C4 N2 C5 115.4(2) . . ?
S1 C1 H1A 117.4(16) . . ?
C2 C1 S1 110.7(2) . . ?
C2 C1 H1A 131.8(16) . . ?
C1 C2 C3 127.5(2) . . ?
C1 C2 C5 112.6(2) . . ?
C5 C2 C3 119.8(2) . . ?
O1 C3 N1 121.3(2) . . ?
O1 C3 C2 126.5(3) . . ?
N1 C3 C2 112.2(2) . . ?
N1 C4 H4 117.0 . . ?
N2 C4 N1 126.0(2) . . ?
N2 C4 H4 117.0 . . ?
N2 C5 C2 122.2(2) . . ?
C6 C5 N2 125.0(2) . . ?
C6 C5 C2 112.7(2) . . ?
S1 C6 H6 124.9 . . ?
C5 C6 S1 110.3(2) . . ?
C5 C6 H6 124.9 . . ?
C1' S1' C6' 93.52(13) . . ?
C3' N1' H1' 115.5(18) . . ?
C3' N1' C4' 124.5(2) . . ?
C4' N1' H1' 120.0(18) . . ?
C4' N2' C5' 114.7(2) . . ?
S1' C1' H1'A 124.8 . . ?
C2' C1' S1' 110.5(2) . . ?
C2' C1' H1'A 124.8 . . ?
C1' C2' C3' 127.8(2) . . ?
C1' C2' C5' 113.0(2) . . ?
C5' C2' C3' 119.2(2) . . ?
O1' C3' N1' 121.2(2) . . ?
O1' C3' C2' 125.9(2) . . ?
N1' C3' C2' 112.8(2) . . ?
N1' C4' H4' 117.0 . . ?
N2' C4' N1' 126.0(3) . . ?
N2' C4' H4' 117.0 . . ?
N2' C5' C2' 122.9(2) . . ?
C6' C5' N2' 125.6(2) . . ?
C6' C5' C2' 111.6(2) . . ?
S1' C6' H6' 124.3 . . ?
C5' C6' S1' 111.4(2) . . ?
C5' C6' H6' 124.3 . . ?

loop_
_geom_bond_atom_site_label_1
_geom_bond_atom_site_label_2
_geom_bond_distance
_geom_bond_site_symmetry_2
_geom_bond_publ_flag
S1 C1 1.708(3) . ?
S1 C6 1.709(3) . ?
O1 C3 1.222(3) . ?
N1 H1 0.869(17) . ?
N1 C3 1.390(3) . ?
N1 C4 1.366(3) . ?
N2 C4 1.289(3) . ?
N2 C5 1.397(3) . ?
C1 H1A 0.97(3) . ?
C1 C2 1.367(4) . ?
C2 C3 1.453(4) . ?
C2 C5 1.435(4) . ?
C4 H4 0.9500 . ?
C5 C6 1.374(4) . ?
C6 H6 0.9500 . ?
S1' C1' 1.699(3) . ?
S1' C6' 1.701(3) . ?
O1' C3' 1.236(3) . ?
N1' H1' 0.869(17) . ?
N1' C3' 1.366(3) . ?
N1' C4' 1.376(3) . ?
N2' C4' 1.291(3) . ?
N2' C5' 1.400(3) . ?
C1' H1'A 0.9500 . ?
C1' C2' 1.373(4) . ?
C2' C3' 1.457(4) . ?
C2' C5' 1.437(3) . ?
C4' H4' 0.9500 . ?
C5' C6' 1.370(4) . ?
C6' H6' 0.9500 . ?

loop_
_geom_hbond_atom_site_label_D
_geom_hbond_atom_site_label_H
_geom_hbond_atom_site_label_A
_geom_hbond_distance_DH
_geom_hbond_distance_HA
_geom_hbond_distance_DA
_geom_hbond_angle_DHA
_geom_hbond_site_symmetry_A
_geom_hbond_publ_flag
N1 H1 O1' 0.869(17) 1.945(18) 2.791(3) 164(3) . yes
N1' H1' N2 0.869(17) 1.990(18) 2.849(3) 170(3) 3_656 yes
